data_1561305
loop_
_publ_author_name
'Tsymbarenko, Dmitry'
'Martynova, Irina'
'Grebenyuk, Dimitry'
'Shegolev, Vsevolod'
'Kuzmina, Natalia'

_publ_section_title
;
 One-dimensional coordination polymers of whole row rare earth
 tris-pivalates
;
_journal_name_full 'Journal of Solid State Chemistry'
_journal_page_first 876
_journal_page_last 884
_journal_paper_doi 10.1016/j.jssc.2017.12.024
_journal_volume 258
_journal_year 2018
_chemical_formula_moiety 'C15 H27 Ho1 O6'
_chemical_formula_sum 'C15 H27 Ho O6'
_chemical_formula_weight 468.3
_chemical_name_common 'holmium pivalate'
_chemical_name_systematic ' catena-tris(mu2-2,2-dimethylpropionato-O,O')yttrium(iii)'
_space_group_IT_number 176
_space_group_name_Hall '-P 6c'
_space_group_name_H-M_alt 'P 63/m'
_symmetry_cell_setting hexagonal
_symmetry_Int_Tables_number 176
_symmetry_space_group_name_Hall '-P 6c'
_symmetry_space_group_name_H-M 'P 63/m'
_cell_angle_alpha 90
_cell_angle_beta 90
_cell_angle_gamma 120
_cell_formula_units_Z 2
_cell_length_a 11.5243(2)
_cell_length_b 11.5243(2)
_cell_length_c 9.3699(3)
_cell_measurement_temperature 293
_cell_volume 1077.69(4)
_diffrn_ambient_temperature 293
_diffrn_detector SC-70
_diffrn_detector_type scintillator
_diffrn_measurement_device_type 'Rigaku SmartLab'
_diffrn_radiation_monochromator graphite
_diffrn_radiation_probe x-ray
_diffrn_radiation_wavelength 1.541871
_diffrn_source '9 KW rotating anode'
_diffrn_source_target Cu
_diffrn_source_type 'Cu K\a'
_exptl_absorpt_coefficient_mu 7.032
_exptl_absorpt_correction_type none
_exptl_crystal_density_diffrn 1.4432
_exptl_crystal_F_000 464
_pd_char_colour 'pale yellow'
_pd_char_particle_morphology powder
_pd_meas_2theta_range_inc 0.02
_pd_meas_2theta_range_max 90.000
_pd_meas_2theta_range_min 5.000
_pd_meas_number_of_points 4251
_pd_meas_scan_method cont
_pd_prep_temperature 293
_pd_proc_2theta_range_inc 0.02
_pd_proc_2theta_range_max 90
_pd_proc_2theta_range_min 5
_pd_proc_ls_background_function '12 Legendre polynoms'
_pd_proc_ls_pref_orient_corr 'March & Dollase'
_pd_proc_ls_profile_function Pseudo-Voigt
_pd_proc_ls_prof_R_factor 0.0390
_pd_proc_ls_prof_wR_expected 0.0164
_pd_proc_ls_prof_wR_factor 0.0623
_pd_spec_mount_mode reflection
_pd_spec_shape flat_sheet
_pd_spec_size_axial 20
_pd_spec_size_equat 20
_pd_spec_size_thick 0.5
_refine_diff_density_max 0.57
_refine_diff_density_min -1.17
_refine_ls_goodness_of_fit_all 3.79
_refine_ls_hydrogen_treatment constr
_refine_ls_number_constraints 9
_refine_ls_number_parameters 38
_refine_ls_number_restraints 14
_refine_ls_R_factor_all 0.0392
_refine_ls_R_factor_gt 0.0383
_refine_ls_shift/su_max 0.0526
_refine_ls_shift/su_mean 0.0067
_refine_ls_weighting_scheme sigma
_refine_ls_wR_factor_all 0.0429
_refine_ls_wR_factor_gt 0.0421
_cod_data_source_file JSSC-2018-258-876.cif
_cod_data_source_block 3
_cod_depositor_comments
;
The following automatic conversions were performed:

data item '_diffrn_radiation_probe' value 'X-ray' was changed to
'x-ray' in accordance with the built-in table derived from the CIF
Core dictionary named 'cif_core.dic' version 2.4.5 last updated on
2014-11-21.

Automatic conversion script
Id: cif_fix_values 8369 2020-08-20 11:38:08Z andrius 
;
_cod_original_cell_volume 1077.69(3)
_cod_original_formula_sum 'C15 H27 Ho1 O6'
_cod_database_code 1561305

loop_
_space_group_symop_id
_space_group_symop_operation_xyz
1 x,y,z
2 -y,x-y,z
3 -x+y,-x,z
4 -x,-y,z+1/2
5 y,-x+y,z+1/2
6 x-y,x,z+1/2
7 -x,-y,-z
8 y,-x+y,-z
9 x-y,x,-z
10 x,y,-z+1/2
11 -y,x-y,-z+1/2
12 -x+y,-x,-z+1/2

loop_
_atom_site_label
_atom_site_type_symbol
_atom_site_fract_x
_atom_site_fract_y
_atom_site_fract_z
_atom_site_adp_type
_atom_site_U_iso_or_equiv
_atom_site_site_symmetry_multiplicity
_atom_site_occupancy
_atom_site_calc_flag
_atom_site_refinement_flags
_atom_site_disorder_assembly
_atom_site_disorder_group
Ho1 Ho 0 0 1 Uani 0.0463(7) 2 1 d . . .
O1 O 0.0008(9) -0.1565(5) 0.8641(5) Uani 0.088(10) 12 1 d . . .
C1 C -0.0057(5) -0.2108(4) 0.75 Uiso 0.129(4) 6 1 d . . .
C3 C -0.1147(4) -0.4242(4) 0.8821(5) Uiso 0.129(4) 12 0.75 d . . .
C4 C 0.0986(5) -0.3510(4) 0.75 Uiso 0.129(4) 6 0.75 d . . .
C2 C -0.0325(3) -0.3505(3) 0.75 Uiso 0.129(4) 6 1 d . . .
C4a C -0.1847(6) -0.4483(5) 0.75 Uiso 0.129(4) 6 0.25 d . . .
C3a C 0.0307(4) -0.3746(3) 0.8819(5) Uiso 0.129(4) 12 0.25 d . . .
H1c3 H -0.077359 -0.368225 0.964672 Uiso 0.193 12 0.75 d . . .
H2c3 H -0.205716 -0.444935 0.869471 Uiso 0.193 12 0.75 d . . .
H3c3 H -0.11238 -0.505677 0.895105 Uiso 0.193 12 0.75 d . . .
H1c4 H 0.158717 -0.286801 0.818051 Uiso 0.193 12 0.375 d . . .
H2c4 H 0.082278 -0.438674 0.775347 Uiso 0.193 12 0.375 d . . .
H3c4 H 0.137973 -0.328017 0.656602 Uiso 0.193 12 0.375 d . . .
H1c3a H 0.027486 -0.322597 0.960208 Uiso 0.193 12 0.25 d . . .
H2c3a H -0.017951 -0.467978 0.90645 Uiso 0.193 12 0.25 d . . .
H3c3a H 0.122262 -0.348458 0.861794 Uiso 0.193 12 0.25 d . . .
H1c4a H -0.230915 -0.399693 0.732733 Uiso 0.193 12 0.125 d . . .
H2c4a H -0.206832 -0.51401 0.676325 Uiso 0.193 12 0.125 d . . .
H3c4a H -0.211404 -0.492305 0.840941 Uiso 0.193 12 0.125 d . . .

loop_
_atom_site_aniso_label
_atom_site_aniso_type_symbol
_atom_site_aniso_U_11
_atom_site_aniso_U_22
_atom_site_aniso_U_33
_atom_site_aniso_U_12
_atom_site_aniso_U_13
_atom_site_aniso_U_23
Ho1 Ho 0.0640(11) 0.0640(11) 0.01067(16) 0.0320(6) 0 0
O1 O 0.175(9) 0.018(14) 0.042(8) 0.026(15) 0 0

loop_
_atom_type_symbol
_atom_type_scat_dispersion_real
_atom_type_scat_dispersion_imag
_atom_type_scat_source
C 0.0181 0.0091 'International Tables Vol C tables 4.2.6.8 and 6.1.1.1'
H 0.0000 0.0000 'International Tables Vol C tables 4.2.6.8 and 6.1.1.1'
Ho -14.9734 3.7046 'International Tables Vol C tables 4.2.6.8 and 6.1.1.1'
O 0.0492 0.0322 'International Tables Vol C tables 4.2.6.8 and 6.1.1.1'

loop_
_geom_angle_atom_site_label_1
_geom_angle_atom_site_label_2
_geom_angle_atom_site_label_3
_geom_angle_site_symmetry_1
_geom_angle_site_symmetry_2
_geom_angle_site_symmetry_3
_geom_angle
O1 Ho1 O1 . . 2_555 90.2(3)
O1 Ho1 O1 . . 3_555 90.2(3)
O1 Ho1 O1 . . 7_557 180.0(5)
O1 Ho1 O1 . . 8_557 89.8(3)
O1 Ho1 O1 . . 9_557 89.8(3)
O1 Ho1 O1 2_555 . 3_555 90.2(3)
O1 Ho1 O1 2_555 . 7_557 89.8(3)
O1 Ho1 O1 2_555 . 8_557 180.0(5)
O1 Ho1 O1 2_555 . 9_557 89.8(3)
O1 Ho1 O1 3_555 . 7_557 89.8(3)
O1 Ho1 O1 3_555 . 8_557 89.8(3)
O1 Ho1 O1 3_555 . 9_557 180.0(5)
O1 Ho1 O1 7_557 . 8_557 90.2(3)
O1 Ho1 O1 7_557 . 9_557 90.2(3)
O1 Ho1 O1 8_557 . 9_557 90.2(3)
Ho1 O1 C1 . . . 153.8(6)
O1 C1 O1 . . 10_556 122.1(6)
O1 C1 C2 . . . 118.9(4)
O1 C1 C2 10_556 . . 118.9(4)
C2 C3 C4a . . . 62.6(3)
C2 C3 C3a . . . 61.1(3)
C2 C3 H1c3 . . . 109.47
C2 C3 H2c3 . . . 109.47
C2 C3 H3c3 . . . 109.47
C4a C3 C3a . . . 119.8(4)
C4a C3 H1c3 . . . 148.11
C4a C3 H2c3 . . . 53.32
C4a C3 H3c3 . . . 102.05
C3a C3 H1c3 . . . 72.59
C3a C3 H2c3 . . . 169.93
C3a C3 H3c3 . . . 78.34
H1c3 C3 H2c3 . . . 109.47
H1c3 C3 H3c3 . . . 109.47
H2c3 C3 H3c3 . . . 109.47
C2 C4 C3a . . . 62.8(3)
C2 C4 C3a . . 10_556 62.8(3)
C2 C4 H1c4 . . . 109.47
C2 C4 H1c4 . . 10_556 109.47
C2 C4 H2c4 . . . 109.47
C2 C4 H2c4 . . 10_556 109.47
C2 C4 H3c4 . . . 109.47
C2 C4 H3c4 . . 10_556 109.47
C3a C4 C3a . . 10_556 121.8(5)
C3a C4 H1c4 . . . 71.61
C3a C4 H1c4 . . 10_556 147.67
C3a C4 H2c4 . . . 77.47
C3a C4 H2c4 . . 10_556 102.44
C3a C4 H3c4 . . . 171.51
C3a C4 H3c4 . . 10_556 52.86
C3a C4 H1c4 10_556 . . 147.67
C3a C4 H1c4 10_556 . 10_556 71.61
C3a C4 H2c4 10_556 . . 102.44
C3a C4 H2c4 10_556 . 10_556 77.47
C3a C4 H3c4 10_556 . . 52.86
C3a C4 H3c4 10_556 . 10_556 171.51
H1c4 C4 H1c4 . . 10_556 83.24
H1c4 C4 H2c4 . . . 109.47
H1c4 C4 H2c4 . . 10_556 131.45
H1c4 C4 H3c4 . . . 109.47
H1c4 C4 H3c4 . . 10_556 28.65
H1c4 C4 H2c4 10_556 . . 131.45
H1c4 C4 H2c4 10_556 . 10_556 109.47
H1c4 C4 H3c4 10_556 . . 28.65
H1c4 C4 H3c4 10_556 . 10_556 109.47
H2c4 C4 H2c4 . . 10_556 28.65
H2c4 C4 H3c4 . . . 109.47
H2c4 C4 H3c4 . . 10_556 83.24
H2c4 C4 H3c4 10_556 . . 83.24
H2c4 C4 H3c4 10_556 . 10_556 109.47
H3c4 C4 H3c4 . . 10_556 131.45
C1 C2 C3 . . . 109.8(3)
C1 C2 C3 . . 10_556 109.8(3)
C1 C2 C4 . . . 109.8(3)
C1 C2 C4a . . . 109.8(4)
C1 C2 C3a . . . 109.8(2)
C1 C2 C3a . . 10_556 109.8(2)
C3 C2 C3 . . 10_556 107.8(3)
C3 C2 C4 . . . 109.8(3)
C3 C2 C4a . . . 55.39(18)
C3 C2 C3a . . . 57.6(2)
C3 C2 C3a . . 10_556 140.4(3)
C3 C2 C4 10_556 . . 109.8(3)
C3 C2 C4a 10_556 . . 55.39(18)
C3 C2 C3a 10_556 . . 140.4(3)
C3 C2 C3a 10_556 . 10_556 57.6(2)
C4 C2 C4a . . . 140.4(4)
C4 C2 C3a . . . 55.4(2)
C4 C2 C3a . . 10_556 55.4(2)
C4a C2 C3a . . . 109.8(2)
C4a C2 C3a . . 10_556 109.8(2)
C3a C2 C3a . . 10_556 107.8(4)
C3 C4a C3 . . 10_556 120.3(5)
C3 C4a C2 . . . 62.0(2)
C3 C4a H1c4a . . . 117.21
C3 C4a H1c4a . . 10_556 99.49
C3 C4a H2c4a . . . 132.71
C3 C4a H2c4a . . 10_556 55.32
C3 C4a H3c4a . . . 48.2
C3 C4a H3c4a . . 10_556 150.83
C3 C4a C2 10_556 . . 62.0(2)
C3 C4a H1c4a 10_556 . . 99.49
C3 C4a H1c4a 10_556 . 10_556 117.21
C3 C4a H2c4a 10_556 . . 55.32
C3 C4a H2c4a 10_556 . 10_556 132.71
C3 C4a H3c4a 10_556 . . 150.83
C3 C4a H3c4a 10_556 . 10_556 48.2
C2 C4a H1c4a . . . 109.47
C2 C4a H1c4a . . 10_556 109.47
C2 C4a H2c4a . . . 109.47
C2 C4a H2c4a . . 10_556 109.47
C2 C4a H3c4a . . . 109.47
C2 C4a H3c4a . . 10_556 109.47
H1c4a C4a H1c4a . . 10_556 19.4
H1c4a C4a H2c4a . . . 109.47
H1c4a C4a H2c4a . . 10_556 125.15
H1c4a C4a H3c4a . . . 109.47
H1c4a C4a H3c4a . . 10_556 91.96
H1c4a C4a H2c4a 10_556 . . 125.15
H1c4a C4a H2c4a 10_556 . 10_556 109.47
H1c4a C4a H3c4a 10_556 . . 91.96
H1c4a C4a H3c4a 10_556 . 10_556 109.47
H2c4a C4a H2c4a . . 10_556 91.96
H2c4a C4a H3c4a . . . 109.47
H2c4a C4a H3c4a . . 10_556 19.4
H2c4a C4a H3c4a 10_556 . . 19.4
H2c4a C4a H3c4a 10_556 . 10_556 109.47
H3c4a C4a H3c4a . . 10_556 125.15
C3 C3a C4 . . . 119.2(4)
C3 C3a C2 . . . 61.3(3)
C3 C3a H1c3a . . . 81.35
C3 C3a H2c3a . . . 69.61
C3 C3a H3c3a . . . 168.26
C4 C3a C2 . . . 61.8(3)
C4 C3a H1c3a . . . 137.59
C4 C3a H2c3a . . . 112.44
C4 C3a H3c3a . . . 49.66
C2 C3a H1c3a . . . 109.47
C2 C3a H2c3a . . . 109.47
C2 C3a H3c3a . . . 109.47
H1c3a C3a H2c3a . . . 109.47
H1c3a C3a H3c3a . . . 109.47
H2c3a C3a H3c3a . . . 109.47
C3 H2c3 H2c4a . . 10_556 79
C3 H2c3 H3c4a . . . 83.49
H2c4a H2c3 H3c4a 10_556 . . 5
C4 H1c4 H3c4 . . 10_556 75.68
C4 H1c4 H3c3a . . . 77.51
H3c4 H1c4 H3c3a 10_556 . . 6.05
C4 H2c4 H2c4 . . 10_556 75.68
C4 H3c4 H1c4 . . 10_556 75.68
C4 H3c4 H3c3a . . 10_556 108.51
H1c4 H3c4 H3c3a 10_556 . 10_556 163.43
C3a H3c3a H1c4 . . . 114.59
C3a H3c3a H3c4 . . 10_556 122.85
H1c4 H3c3a H3c4 . . 10_556 10.52
C4a H1c4a H1c4a . . 10_556 80.3
C4a H2c4a H2c3 . . 10_556 76.36
C4a H2c4a H3c4a . . 10_556 80.3
H2c3 H2c4a H3c4a 10_556 . 10_556 9
C4a H3c4a H2c3 . . . 93.23
C4a H3c4a H2c4a . . 10_556 80.3
H2c3 H3c4a H2c4a . . 10_556 166

loop_
_geom_bond_atom_site_label_1
_geom_bond_atom_site_label_2
_geom_bond_site_symmetry_1
_geom_bond_site_symmetry_2
_geom_bond_distance
Ho1 O1 . . 2.211(7)
Ho1 O1 . 2_555 2.211(6)
Ho1 O1 . 3_555 2.211(11)
Ho1 O1 . 7_557 2.211(7)
Ho1 O1 . 8_557 2.211(6)
Ho1 O1 . 9_557 2.211(11)
O1 C1 . . 1.222(6)
C1 C2 . . 1.480(6)
C3 C2 . . 1.532(4)
C3 C4a . . 1.428(5)
C3 C3a . . 1.475(6)
C3 H1c3 . . 0.96
C3 H2c3 . . 0.96
C3 H3c3 . . 0.96
C4 C2 . . 1.515(8)
C4 C3a . . 1.415(6)
C4 C3a . 10_556 1.415(6)
C4 H1c4 . . 0.96
C4 H1c4 . 10_556 0.96
C4 H2c4 . . 0.96
C4 H2c4 . 10_556 0.96
C4 H3c4 . . 0.96
C4 H3c4 . 10_556 0.96
C2 C4a . . 1.540(6)
C2 C3a . . 1.529(6)
C2 C3a . 10_556 1.529(6)
C4a H1c4a . . 0.96
C4a H1c4a . 10_556 0.96
C4a H2c4a . . 0.96
C4a H2c4a . 10_556 0.96
C4a H3c4a . . 0.96
C4a H3c4a . 10_556 0.96
C3a H1c3a . . 0.96
C3a H2c3a . . 0.96
C3a H3c3a . . 0.96
H2c3 H2c4a . 10_556 0.8987
H2c3 H3c4a . . 0.5814
H1c4 H3c4 . 10_556 0.475
H1c4 H3c3a . . 0.7422
H2c4 H2c4 . 10_556 0.475
H3c4 H3c3a . 10_556 0.2745
H1c4a H1c4a . 10_556 0.3236
H2c4a H3c4a . 10_556 0.3236

loop_
_restr_angle_atom_site_label_1
_restr_angle_site_symmetry_1
_restr_angle_atom_site_label_2
_restr_angle_site_symmetry_2
_restr_angle_atom_site_label_3
_restr_angle_site_symmetry_3
_restr_angle_target
_restr_angle_target_weight_param
C1 . C2 . C3 . 109.8 0.01
C1 . C2 . C4 . 109.8 0.01
C3 . C2 . C4 . 109.8 0.01
C1 . C2 . C3a . 109.8 0.01
C1 . C2 . C4a . 109.8 0.01
C3a . C2 . C4a . 109.8 0.01
O1 . C1 . C2 . 118.9 0.01
O1 . C1 . O1 10_556 122.08 0.01

loop_
_restr_distance_atom_site_label_1
_restr_distance_site_symmetry_1
_restr_distance_atom_site_label_2
_restr_distance_site_symmetry_2
_restr_distance_target
_restr_distance_target_weight_param
O1 . C1 . 1.27 0.005
C1 . C2 . 1.506 0.005
C2 . C3 . 1.536 0.003
C2 . C4 . 1.536 0.003
C2 . C3a . 1.536 0.003
C2 . C4a . 1.536 0.003
